data_9005463
loop_
_publ_author_name
'Andreozzi G B'
'Lucchesi S'
'Graziani G'

_publ_section_title
;
 Structural study of magnesioaxinite and its crystal-chemical relations
 with axinite-group minerals
;
_journal_name_full 'European Journal of Mineralogy'
_journal_page_first 1185
_journal_page_last 1194
_journal_volume 12
_journal_year 2000
_chemical_formula_sum 'Al2 B Ca1.975 Cr0.005 H0.95 Mg0.96 Mn0.035 O16 Si4 V0.015'
_chemical_name_mineral Magnesio-axinite
_space_group_IT_number 2
_symmetry_space_group_name_Hall '-P 1'
_symmetry_space_group_name_H-M 'P -1'
_cell_angle_alpha 91.903
_cell_angle_beta 98.105
_cell_angle_gamma 77.468
_cell_length_a 7.1381
_cell_length_b 9.1626
_cell_length_c 8.9421
_cell_formula_units_Z 2
_cell_volume 565.206
_cod_original_formula_sum 'Si4 B Al2 Mg.96 Mn.035 V.015 Cr.005 Ca1.975 O16 H.95'
_cod_database_code 9005463

loop_
_symmetry_equiv_pos_as_xyz
x,y,z
-x,-y,-z

loop_
_atom_site_label
_atom_site_fract_x
_atom_site_fract_y
_atom_site_fract_z
_atom_site_occupancy
_atom_site_U_iso_or_equiv
Si1 0.21090 0.44980 0.23102 1.00000 0.00400
Si2 0.21846 0.27405 0.52188 1.00000 0.00330
Si3 0.69967 0.25808 0.01122 1.00000 0.00410
Si4 0.64224 0.01769 0.23078 1.00000 0.00370
B 0.46270 0.63470 0.28590 1.00000 0.00490
Al1 0.05319 0.79946 0.25516 1.00000 0.00370
Al2 0.35128 0.93645 0.42062 1.00000 0.00400
Mg 0.76596 0.59547 0.11837 0.96000 0.00710
Mn 0.76596 0.59547 0.11837 0.02000 0.00710
V 0.76596 0.59547 0.11837 0.01500 0.00710
Cr 0.76596 0.59547 0.11837 0.00500 0.00710
Ca1 0.74552 0.34737 0.39304 1.00000 0.00740
Ca2 0.18237 0.10280 0.08373 0.97500 0.00820
Mn2 0.18237 0.10280 0.08373 0.01500 0.00820
O1 0.05080 0.60240 0.19240 1.00000 0.00520
O2 0.23420 0.34280 0.08930 1.00000 0.00690
O3 0.41900 0.48670 0.31150 1.00000 0.00530
O4 0.13870 0.36740 0.36550 1.00000 0.00910
O5 0.02070 0.24180 0.56180 1.00000 0.00510
O6 0.32290 0.38020 0.64620 1.00000 0.00500
O7 0.38170 0.12680 0.49680 1.00000 0.00470
O8 0.53330 0.34220 0.87670 1.00000 0.00500
O9 0.87730 0.15630 0.93280 1.00000 0.00500
O10 0.76860 0.37270 0.13550 1.00000 0.00710
O11 0.60910 0.13400 0.08880 1.00000 0.00850
O12 0.43470 0.98250 0.24300 1.00000 0.00490
O13 0.72200 0.09860 0.38470 1.00000 0.00480
O14 0.79290 0.86950 0.17870 1.00000 0.00610
O15 0.32550 0.74580 0.35500 1.00000 0.00410
O16 0.09580 0.99550 0.32170 1.00000 0.00470
H 0.98900 0.96100 0.61900 0.95000 0.00700

loop_
_cod_related_entry_id
_cod_related_entry_database
_cod_related_entry_code
1 AMCSD 0006849
2 AMCSD 0006850

loop_
_[local]_alternative_name_id
_[local]_alternative_name_type
_[local]_alternative_name_source
_[local]_alternative_name_source_id
_[local]_alternative_name_value
1 mineral AMCSD 0006849 "Magnesio-axinite"
2 mineral AMCSD 0006850 "Axinite-(Mg)"

_database_code_amcsd 0006849
